data_7011060
loop_
_publ_author_name
'Pradeep Mathur'
'Moawia O. Ahmed'
'John H. Kaldis'
'Michael J. McGlinchey'

_publ_section_title
;
 Synthesis, structure and mechanism of formation of
 chalcogen-stabilised mixed-metal clusters featuring acetylide bridging
 and acetylide coupling
;
_journal_issue 4
_journal_name_full 'J. Chem. Soc., Dalton Trans.'
_journal_page_first 619
_journal_page_last 629
_journal_paper_doi 10.1039/b107090h
_journal_year 2002
_chemical_formula_sum 'C21 H10 Fe2 O8 W'
_chemical_formula_weight 685.84
_chemical_name_systematic
;
?
;
_space_group_IT_number 14
_symmetry_cell_setting monoclinic
_symmetry_space_group_name_Hall '-P 2ybc'
_symmetry_space_group_name_H-M 'P 1 21/c 1'
_atom_sites_solution_hydrogens geom
_atom_sites_solution_primary direct
_atom_sites_solution_secondary difmap
_audit_creation_method SHELXL
_cell_angle_alpha 90.00
_cell_angle_beta 92.2130(10)
_cell_angle_gamma 90.00
_cell_formula_units_Z 8
_cell_length_a 8.0835(2)
_cell_length_b 14.3002(2)
_cell_length_c 37.4493(3)
_cell_measurement_reflns_used 7623
_cell_measurement_temperature 298(2)
_cell_measurement_theta_max 25.00
_cell_measurement_theta_min 1.09
_cell_volume 4325.75(13)
_computing_cell_refinement 'Bruker SMART'
_computing_data_collection 'Bruker SMART'
_computing_data_reduction 'Bruker SHELXTL'
_computing_molecular_graphics 'Bruker SHELXTL'
_computing_publication_material 'Bruker SHELXTL'
_computing_structure_refinement 'SHELXL-V.5.03 Sheldrick, 1994'
_computing_structure_solution 'SHELXTL-V.5.03 Sheldrick, 1994'
_diffrn_ambient_temperature 298(2)
_diffrn_measurement_device 'Bruker Smart CCD'
_diffrn_measurement_method 'phi and omega scans'
_diffrn_radiation_monochromator graphite
_diffrn_radiation_source 'rotating anode'
_diffrn_radiation_type MoK\a
_diffrn_radiation_wavelength 0.71073
_diffrn_reflns_av_R_equivalents 0.0444
_diffrn_reflns_av_sigmaI/netI 0.0424
_diffrn_reflns_limit_h_max 9
_diffrn_reflns_limit_h_min -10
_diffrn_reflns_limit_k_max 18
_diffrn_reflns_limit_k_min -16
_diffrn_reflns_limit_l_max 48
_diffrn_reflns_limit_l_min -47
_diffrn_reflns_number 32487
_diffrn_reflns_theta_max 25.00
_diffrn_reflns_theta_min 1.09
_exptl_absorpt_coefficient_mu 6.674
_exptl_absorpt_correction_T_max 0.266840
_exptl_absorpt_correction_T_min 0.112488
_exptl_absorpt_correction_type 'empirical (SADABS Sheldrick, 1996)'
_exptl_crystal_colour 'dark red'
_exptl_crystal_density_diffrn 2.106
_exptl_crystal_description prism
_exptl_crystal_F_000 2608
_exptl_crystal_size_max .42
_exptl_crystal_size_mid .28
_exptl_crystal_size_min .16
_refine_diff_density_max 0.673
_refine_diff_density_min -0.509
_refine_diff_density_rms 0.097
_refine_ls_extinction_coef 0.00069(3)
_refine_ls_extinction_expression Fc^*^=kFc[1+0.001xFc^2^\l^3^/sin(2\q)]^-1/4^
_refine_ls_extinction_method SHELXL
_refine_ls_goodness_of_fit_all 1.017
_refine_ls_goodness_of_fit_obs 1.085
_refine_ls_hydrogen_treatment noref
_refine_ls_matrix_type full
_refine_ls_number_parameters 578
_refine_ls_number_reflns 7608
_refine_ls_number_restraints 0
_refine_ls_restrained_S_all 1.021
_refine_ls_restrained_S_obs 1.085
_refine_ls_R_factor_all 0.0516
_refine_ls_R_factor_obs 0.0306
_refine_ls_shift/esd_max -0.002
_refine_ls_shift/esd_mean 0.000
_refine_ls_structure_factor_coef Fsqd
_refine_ls_weighting_details 'w=1/[\s^2^(Fo^2^)+(0.0207P)^2^+4.2615P] where P=(Fo^2^+2Fc^2^)/3'
_refine_ls_weighting_scheme calc
_refine_ls_wR_factor_all 0.0585
_refine_ls_wR_factor_obs 0.0537
_reflns_number_observed 5840
_reflns_number_total 7623
_reflns_observed_criterion >2sigma(I)
_cod_data_source_file b107090h.txt
_cod_data_source_block 9
_cod_depositor_comments
;
The following automatic conversions were performed:
'_symmetry_cell_setting' value 'Monoclinic' changed to 'monoclinic'
according to '/home/saulius/struct/CIF-dictionaries/cif_core.dic'
dictionary named 'cif_core.dic' version 2.4.1 from 2010-06-29.

Automatic conversion script
Id: cif_fix_enum 1527 2010-12-29 10:47:43Z saulius 

The following automatic conversions were performed:

'_refine_ls_weighting_scheme' value 'calc
w=1/[\s^2^(Fo^2^)+(0.0207P)^2^+4.2615P] where P=(Fo^2^+2Fc^2^)/3' was
changed to 'calc'. New tag '_refine_ls_weighting_details' was
created. The value of the new tag was set to
'w=1/[\s^2^(Fo^2^)+(0.0207P)^2^+4.2615P] where P=(Fo^2^+2Fc^2^)/3'.

Automatic conversion script
Id: cif_fix_values 3143 2015-03-26 13:38:13Z robertas 
;
_cod_original_sg_symbol_H-M P2(1)/c
_cod_database_code 7011060

loop_
_symmetry_equiv_pos_as_xyz
'x, y, z'
'-x, y+1/2, -z+1/2'
'-x, -y, -z'
'x, -y-1/2, z-1/2'

loop_
_atom_site_aniso_label
_atom_site_aniso_U_11
_atom_site_aniso_U_22
_atom_site_aniso_U_33
_atom_site_aniso_U_23
_atom_site_aniso_U_13
_atom_site_aniso_U_12
W1 0.04212(14) 0.04343(14) 0.03066(12) 0.00473(10) 0.00380(9) -0.00471(11)
W1' 0.04279(14) 0.0529(2) 0.03483(13) 0.00578(11) -0.00070(9) 0.00292(12)
Fe1 0.0424(5) 0.0501(5) 0.0314(4) 0.0052(4) 0.0006(3) -0.0102(4)
Fe1' 0.0505(5) 0.0420(5) 0.0393(5) -0.0048(4) 0.0063(4) 0.0032(4)
Fe2 0.0574(6) 0.0519(5) 0.0392(5) -0.0011(4) 0.0001(4) 0.0066(4)
Fe2' 0.0415(5) 0.0523(5) 0.0341(4) 0.0009(4) -0.0008(3) 0.0003(4)
C1 0.039(3) 0.032(3) 0.044(3) 0.007(2) -0.003(2) -0.006(2)
C1' 0.035(3) 0.039(3) 0.043(3) -0.007(3) -0.002(2) 0.005(2)
C2 0.047(3) 0.041(3) 0.037(3) 0.001(3) -0.005(2) -0.006(3)
C2' 0.044(3) 0.040(3) 0.048(4) -0.003(3) 0.009(3) 0.000(3)
C3 0.049(4) 0.050(4) 0.040(3) -0.002(3) -0.001(3) -0.007(3)
C3' 0.053(4) 0.050(4) 0.035(3) -0.005(3) 0.007(3) -0.006(3)
C4 0.088(5) 0.082(5) 0.055(4) 0.017(4) -0.014(4) -0.041(4)
C4' 0.059(4) 0.072(5) 0.043(4) -0.007(3) 0.007(3) 0.002(4)
C5 0.090(6) 0.099(6) 0.069(5) 0.001(5) -0.018(4) -0.042(5)
C5' 0.059(4) 0.108(6) 0.058(4) -0.031(4) 0.014(3) 0.010(4)
C6 0.074(5) 0.093(6) 0.051(4) -0.010(4) -0.023(4) -0.006(4)
C6' 0.071(5) 0.103(6) 0.051(4) -0.021(4) 0.023(4) -0.020(5)
C7 0.085(5) 0.080(5) 0.045(4) 0.012(4) -0.024(3) -0.006(4)
C7' 0.110(6) 0.075(5) 0.057(5) 0.000(4) 0.032(4) -0.026(5)
C8 0.074(5) 0.059(4) 0.048(4) 0.005(3) -0.016(3) -0.012(4)
C8' 0.089(5) 0.049(4) 0.063(4) -0.005(3) 0.026(4) -0.002(4)
C9 0.067(5) 0.051(4) 0.063(4) -0.002(3) 0.017(3) 0.002(3)
C9' 0.139(9) 0.084(7) 0.064(6) -0.007(5) -0.055(6) 0.006(7)
C10 0.061(4) 0.069(4) 0.043(4) -0.019(3) 0.004(3) -0.004(4)
C10' 0.110(8) 0.171(11) 0.041(5) -0.010(6) 0.000(4) 0.035(8)
C11 0.075(5) 0.072(5) 0.030(3) 0.002(3) 0.017(3) 0.004(4)
C11' 0.132(9) 0.109(8) 0.048(5) 0.034(5) -0.027(5) -0.015(7)
C12 0.050(4) 0.081(5) 0.053(4) 0.000(4) 0.019(3) 0.003(3)
C12' 0.136(9) 0.105(8) 0.068(6) -0.005(5) -0.041(6) 0.074(7)
C13 0.061(4) 0.070(5) 0.051(4) 0.004(3) 0.012(3) 0.025(4)
C13' 0.051(5) 0.166(10) 0.077(6) 0.040(7) -0.025(4) -0.018(6)
C14 0.054(4) 0.069(4) 0.039(4) 0.006(3) 0.007(3) 0.012(3)
O14 0.078(4) 0.107(4) 0.057(3) 0.011(3) -0.014(3) 0.027(3)
C14' 0.153(8) 0.053(5) 0.090(6) 0.023(5) -0.051(5) -0.022(5)
O14' 0.304(11) 0.060(4) 0.146(6) 0.015(4) -0.105(6) -0.036(5)
C15 0.104(6) 0.053(4) 0.055(4) 0.005(3) 0.022(4) -0.018(4)
O15 0.210(7) 0.062(4) 0.106(5) 0.001(3) 0.064(5) -0.049(4)
C15' 0.052(5) 0.151(8) 0.086(6) 0.065(5) 0.002(4) 0.010(5)
O15' 0.053(4) 0.330(11) 0.148(6) 0.138(6) 0.037(4) 0.031(5)
C16 0.089(6) 0.157(9) 0.061(5) -0.043(5) -0.011(4) 0.056(6)
O16 0.103(5) 0.302(11) 0.118(6) -0.084(6) -0.037(4) 0.107(6)
C16' 0.060(4) 0.079(5) 0.059(4) 0.017(4) -0.012(3) -0.008(4)
O16' 0.119(5) 0.139(5) 0.066(4) 0.045(4) -0.025(3) -0.006(4)
C17 0.124(7) 0.061(5) 0.091(6) 0.003(5) 0.042(5) 0.007(5)
O17 0.226(8) 0.050(4) 0.219(8) -0.012(5) 0.084(7) -0.022(5)
C17' 0.061(4) 0.077(5) 0.041(4) 0.003(4) 0.002(3) -0.009(4)
O17' 0.131(5) 0.078(4) 0.072(4) -0.017(3) -0.008(3) -0.039(3)
C18 0.076(5) 0.081(5) 0.052(4) -0.009(4) -0.002(4) 0.014(4)
O18 0.116(5) 0.166(6) 0.052(3) -0.035(4) 0.013(3) 0.023(4)
C18' 0.052(4) 0.105(6) 0.048(4) -0.005(4) -0.010(3) 0.018(4)
O18' 0.059(3) 0.208(7) 0.075(4) -0.013(4) 0.004(3) 0.052(4)
C19 0.054(4) 0.063(4) 0.036(3) 0.013(3) 0.002(3) -0.010(3)
O19 0.068(3) 0.114(4) 0.052(3) 0.014(3) -0.017(2) -0.037(3)
C19' 0.092(5) 0.044(4) 0.062(5) -0.003(3) 0.016(4) 0.002(4)
O19' 0.156(5) 0.061(3) 0.076(4) 0.021(3) 0.019(3) 0.020(3)
C20 0.057(4) 0.068(4) 0.046(4) 0.001(3) -0.002(3) -0.019(3)
O20 0.089(4) 0.113(4) 0.052(3) 0.000(3) 0.028(3) -0.026(3)
C20' 0.068(5) 0.056(4) 0.071(5) -0.019(4) 0.011(4) -0.009(4)
O20' 0.085(4) 0.114(5) 0.123(5) -0.048(4) 0.007(3) -0.026(4)
C21 0.046(4) 0.057(4) 0.043(4) 0.010(3) 0.002(3) -0.012(3)
O21 0.065(3) 0.061(3) 0.086(4) 0.018(3) 0.002(2) -0.005(3)
C21' 0.067(4) 0.055(4) 0.050(4) -0.004(3) 0.004(3) 0.022(3)
O21' 0.103(4) 0.097(4) 0.058(3) -0.003(3) 0.024(3) 0.043(3)

loop_
_atom_site_label
_atom_site_type_symbol
_atom_site_fract_x
_atom_site_fract_y
_atom_site_fract_z
_atom_site_U_iso_or_equiv
_atom_site_thermal_displace_type
_atom_site_occupancy
_atom_site_calc_flag
_atom_site_refinement_flags
_atom_site_disorder_group
W1 W 1.77362(3) 1.21668(2) 0.424012(6) 0.03868(8) Uani 1 d . .
W1' W 0.70540(3) 1.07270(2) 0.184610(6) 0.04356(8) Uani 1 d . .
Fe1 Fe 1.64217(9) 1.14353(6) 0.48735(2) 0.0413(2) Uani 1 d . .
Fe1' Fe 0.68237(10) 0.90066(5) 0.22284(2) 0.0438(2) Uani 1 d . .
Fe2 Fe 1.63557(10) 1.31732(6) 0.48311(2) 0.0495(2) Uani 1 d . .
Fe2' Fe 0.85829(9) 1.02184(6) 0.25294(2) 0.0427(2) Uani 1 d . .
C1 C 1.8331(6) 1.2307(3) 0.47595(14) 0.0385(13) Uani 1 d . .
C1' C 0.6222(6) 1.0368(4) 0.23178(14) 0.0392(13) Uani 1 d . .
C2 C 1.8179(7) 1.2294(4) 0.51023(14) 0.0416(13) Uani 1 d . .
C2' C 0.6032(6) 0.9918(4) 0.26150(15) 0.0442(14) Uani 1 d . .
C3 C 1.9088(7) 1.2376(4) 0.54464(15) 0.0464(14) Uani 1 d . .
C3' C 0.5080(7) 0.9951(4) 0.29382(14) 0.0460(14) Uani 1 d . .
C4 C 2.0161(9) 1.3115(5) 0.5523(2) 0.075(2) Uani 1 d . .
H4 H 2.0268(9) 1.3585(5) 0.5354(2) 0.090 Uiso 1 calc R .
C4' C 0.4033(7) 1.0704(5) 0.2989(2) 0.058(2) Uani 1 d . .
H4' H 0.3950(7) 1.1172(5) 0.2817(2) 0.070 Uiso 1 calc R .
C5 C 2.1073(9) 1.3175(6) 0.5842(2) 0.087(2) Uani 1 d . .
H5 H 2.1794(9) 1.3672(6) 0.5885(2) 0.104 Uiso 1 calc R .
C5' C 0.3108(8) 1.0771(6) 0.3292(2) 0.074(2) Uani 1 d . .
H5' H 0.2411(8) 1.1281(6) 0.3320(2) 0.089 Uiso 1 calc R .
C6 C 2.0899(9) 1.2498(6) 0.6090(2) 0.073(2) Uani 1 d . .
H6 H 2.1495(9) 1.2535(6) 0.6307(2) 0.088 Uiso 1 calc R .
C6' C 0.3205(9) 1.0107(6) 0.3548(2) 0.074(2) Uani 1 d . .
H6' H 0.2575(9) 1.0156(6) 0.3750(2) 0.089 Uiso 1 calc R .
C7 C 1.9862(9) 1.1763(5) 0.6024(2) 0.071(2) Uani 1 d . .
H7 H 1.9774(9) 1.1297(5) 0.6196(2) 0.085 Uiso 1 calc R .
C7' C 0.4236(10) 0.9361(5) 0.3508(2) 0.080(2) Uani 1 d . .
H7' H 0.4319(10) 0.8906(5) 0.3686(2) 0.096 Uiso 1 calc R .
C8 C 1.8935(8) 1.1699(4) 0.5707(2) 0.060(2) Uani 1 d . .
H8 H 1.8209(8) 1.1202(4) 0.5669(2) 0.073 Uiso 1 calc R .
C8' C 0.5167(8) 0.9273(4) 0.3204(2) 0.067(2) Uani 1 d . .
H8' H 0.5852(8) 0.8757(4) 0.3179(2) 0.080 Uiso 1 calc R .
C9 C 1.8118(8) 1.0610(4) 0.4056(2) 0.060(2) Uani 1 d . .
H9 H 1.7568(8) 1.0057(4) 0.4151(2) 0.072 Uiso 1 calc R .
C9' C 0.5685(16) 1.0030(7) 0.1359(2) 0.097(3) Uani 1 d . .
H9' H 0.5592(16) 0.9354(7) 0.1319(2) 0.117 Uiso 1 calc R .
C10 C 1.7589(8) 1.1127(4) 0.3753(2) 0.058(2) Uani 1 d . .
H10 H 1.6597(8) 1.0998(4) 0.3603(2) 0.069 Uiso 1 calc R .
C10' C 0.6835(13) 1.0577(10) 0.1225(2) 0.108(3) Uani 1 d . .
H10' H 0.7723(13) 1.0367(10) 0.1074(2) 0.129 Uiso 1 calc R .
C11 C 1.8779(8) 1.1821(5) 0.3688(2) 0.059(2) Uani 1 d . .
H11 H 1.8787(8) 1.2238(5) 0.3481(2) 0.071 Uiso 1 calc R .
C11' C 0.6505(14) 1.1472(8) 0.1305(2) 0.097(3) Uani 1 d . .
H11' H 0.7095(14) 1.2019(8) 0.1217(2) 0.116 Uiso 1 calc R .
C12 C 2.0066(8) 1.1720(5) 0.3955(2) 0.061(2) Uani 1 d . .
H12 H 2.1126(8) 1.2054(5) 0.3963(2) 0.073 Uiso 1 calc R .
C12' C 0.5121(14) 1.1497(7) 0.1498(2) 0.104(3) Uani 1 d . .
H12' H 0.4511(14) 1.2058(7) 0.1565(2) 0.125 Uiso 1 calc R .
C13 C 1.9637(8) 1.0981(4) 0.4180(2) 0.061(2) Uani 1 d . .
H13 H 2.0344(8) 1.0720(4) 0.4374(2) 0.073 Uiso 1 calc R .
C13' C 0.4584(10) 1.0558(9) 0.1536(2) 0.098(3) Uani 1 d . .
H13' H 0.3535(10) 1.0347(9) 0.1631(2) 0.118 Uiso 1 calc R .
C14 C 1.5505(8) 1.2527(4) 0.4036(2) 0.054(2) Uani 1 d . .
O14 O 1.4277(6) 1.2684(4) 0.38850(12) 0.0808(15) Uani 1 d . .
C14' C 0.7597(12) 1.1993(6) 0.2026(2) 0.100(3) Uani 1 d . .
O14' O 0.7809(12) 1.2749(5) 0.2113(2) 0.173(4) Uani 1 d . .
C15 C 1.8516(9) 1.3457(5) 0.4144(2) 0.070(2) Uani 1 d . .
O15 O 1.9016(9) 1.4176(4) 0.4068(2) 0.125(3) Uani 1 d . .
C15' C 0.9440(9) 1.0601(6) 0.1751(2) 0.096(3) Uani 1 d . .
O15' O 1.0752(7) 1.0570(6) 0.1657(2) 0.176(4) Uani 1 d . .
C16 C 1.4346(11) 1.3354(7) 0.4638(2) 0.103(3) Uani 1 d . .
O16 O 1.2998(9) 1.3461(7) 0.4535(2) 0.175(4) Uani 1 d . .
C16' C 0.8964(8) 0.9657(5) 0.2944(2) 0.066(2) Uani 1 d . .
O16' O 0.9224(7) 0.9317(4) 0.32177(14) 0.109(2) Uani 1 d . .
C17 C 1.7220(11) 1.4314(6) 0.4791(2) 0.091(3) Uani 1 d . .
O17 O 1.7748(10) 1.5051(4) 0.4778(2) 0.163(3) Uani 1 d . .
C17' C 0.9088(8) 1.1368(5) 0.2699(2) 0.059(2) Uani 1 d . .
O17' O 0.9492(7) 1.2074(4) 0.28132(13) 0.094(2) Uani 1 d . .
C18 C 1.5632(8) 1.3391(5) 0.5262(2) 0.070(2) Uani 1 d . .
O18 O 1.5144(7) 1.3549(5) 0.55377(13) 0.111(2) Uani 1 d . .
C18' C 1.0549(8) 0.9855(5) 0.2377(2) 0.068(2) Uani 1 d . .
O18' O 1.1807(6) 0.9607(5) 0.23017(14) 0.114(2) Uani 1 d . .
C19 C 1.4759(8) 1.1101(4) 0.45748(15) 0.051(2) Uani 1 d . .
O19 O 1.3628(6) 1.0883(4) 0.43978(11) 0.0786(15) Uani 1 d . .
C19' C 0.7268(9) 0.8076(5) 0.2536(2) 0.066(2) Uani 1 d . .
O19' O 0.7511(8) 0.7478(4) 0.27308(14) 0.097(2) Uani 1 d . .
C20 C 1.5326(7) 1.1334(4) 0.5275(2) 0.057(2) Uani 1 d . .
O20 O 1.4641(6) 1.1272(4) 0.55371(12) 0.084(2) Uani 1 d . .
C20' C 0.4968(9) 0.8517(5) 0.2036(2) 0.065(2) Uani 1 d . .
O20' O 0.3836(7) 0.8149(4) 0.1906(2) 0.107(2) Uani 1 d . .
C21 C 1.7519(7) 1.0348(5) 0.4896(2) 0.0490(15) Uani 1 d . .
O21 O 1.8251(6) 0.9662(3) 0.49173(13) 0.0704(13) Uani 1 d . .
C21' C 0.8122(8) 0.8643(4) 0.1883(2) 0.057(2) Uani 1 d . .
O21' O 0.8916(6) 0.8367(3) 0.16562(12) 0.086(2) Uani 1 d . .

loop_
_atom_type_symbol
_atom_type_description
_atom_type_scat_dispersion_real
_atom_type_scat_dispersion_imag
_atom_type_scat_source
C C 0.0033 0.0016 'International Tables Vol C Tables 4.2.6.8 and 6.1.1.4'
H H 0.0000 0.0000 'International Tables Vol C Tables 4.2.6.8 and 6.1.1.4'
O O 0.0106 0.0060 'International Tables Vol C Tables 4.2.6.8 and 6.1.1.4'
Fe Fe 0.3463 0.8444 'International Tables Vol C Tables 4.2.6.8 and 6.1.1.4'
W W -0.8490 6.8722 'International Tables Vol C Tables 4.2.6.8 and 6.1.1.4'

loop_
_geom_angle_atom_site_label_1
_geom_angle_atom_site_label_2
_geom_angle_atom_site_label_3
_geom_angle
_geom_angle_site_symmetry_1
_geom_angle_site_symmetry_3
_geom_angle_publ_flag
C15 W1 C1 91.0(2) . . ?
C15 W1 C14 88.8(3) . . ?
C1 W1 C14 121.8(2) . . ?
C15 W1 C12 84.4(3) . . ?
C1 W1 C12 108.1(2) . . ?
C14 W1 C12 129.7(2) . . ?
C15 W1 C13 116.6(3) . . ?
C1 W1 C13 91.9(2) . . ?
C14 W1 C13 138.3(3) . . ?
C12 W1 C13 35.6(2) . . ?
C15 W1 C11 84.7(2) . . ?
C1 W1 C11 144.0(2) . . ?
C14 W1 C11 93.9(2) . . ?
C12 W1 C11 36.0(2) . . ?
C13 W1 C11 59.3(2) . . ?
C15 W1 C10 117.0(2) . . ?
C1 W1 C10 145.3(2) . . ?
C14 W1 C10 81.3(2) . . ?
C12 W1 C10 58.7(2) . . ?
C13 W1 C10 58.2(2) . . ?
C11 W1 C10 35.1(2) . . ?
C15 W1 C9 141.1(2) . . ?
C1 W1 C9 110.6(2) . . ?
C14 W1 C9 104.9(3) . . ?
C12 W1 C9 58.7(2) . . ?
C13 W1 C9 35.0(2) . . ?
C11 W1 C9 58.7(2) . . ?
C10 W1 C9 34.7(2) . . ?
C15 W1 Fe1 128.7(2) . . ?
C1 W1 Fe1 46.05(14) . . ?
C14 W1 Fe1 93.1(2) . . ?
C12 W1 Fe1 128.9(2) . . ?
C13 W1 Fe1 94.74(15) . . ?
C11 W1 Fe1 146.0(2) . . ?
C10 W1 Fe1 113.9(2) . . ?
C9 W1 Fe1 87.38(15) . . ?
C15 W1 Fe2 79.1(2) . . ?
C1 W1 Fe2 44.87(15) . . ?
C14 W1 Fe2 78.2(2) . . ?
C12 W1 Fe2 147.3(2) . . ?
C13 W1 Fe2 135.8(2) . . ?
C11 W1 Fe2 162.1(2) . . ?
C10 W1 Fe2 153.7(2) . . ?
C9 W1 Fe2 138.76(15) . . ?
Fe1 W1 Fe2 51.46(2) . . ?
C14' W1' C1' 90.7(3) . . ?
C14' W1' C15' 86.5(4) . . ?
C1' W1' C15' 120.2(2) . . ?
C14' W1' C12' 83.7(4) . . ?
C1' W1' C12' 112.7(3) . . ?
C15' W1' C12' 126.2(4) . . ?
C14' W1' C13' 116.7(4) . . ?
C1' W1' C13' 96.1(3) . . ?
C15' W1' C13' 137.4(4) . . ?
C12' W1' C13' 36.3(3) . . ?
C14' W1' C11' 84.8(3) . . ?
C1' W1' C11' 147.0(3) . . ?
C15' W1' C11' 92.3(4) . . ?
C12' W1' C11' 34.3(3) . . ?
C13' W1' C11' 58.0(3) . . ?
C14' W1' C9' 139.0(3) . . ?
C1' W1' C9' 114.9(4) . . ?
C15' W1' C9' 104.9(4) . . ?
C12' W1' C9' 57.5(3) . . ?
C13' W1' C9' 34.3(3) . . ?
C11' W1' C9' 56.0(3) . . ?
C14' W1' C10' 115.6(4) . . ?
C1' W1' C10' 148.0(4) . . ?
C15' W1' C10' 81.3(3) . . ?
C12' W1' C10' 56.7(3) . . ?
C13' W1' C10' 56.8(3) . . ?
C11' W1' C10' 33.6(3) . . ?
C9' W1' C10' 33.1(3) . . ?
C14' W1' Fe1' 129.5(2) . . ?
C1' W1' Fe1' 45.50(15) . . ?
C15' W1' Fe1' 95.4(2) . . ?
C12' W1' Fe1' 130.3(4) . . ?
C13' W1' Fe1' 95.2(3) . . ?
C11' W1' Fe1' 145.1(3) . . ?
C9' W1' Fe1' 89.2(2) . . ?
C10' W1' Fe1' 114.6(4) . . ?
C14' W1' Fe2' 81.2(2) . . ?
C1' W1' Fe2' 45.10(15) . . ?
C15' W1' Fe2' 75.6(2) . . ?
C12' W1' Fe2' 152.6(2) . . ?
C13' W1' Fe2' 139.4(2) . . ?
C11' W1' Fe2' 161.9(2) . . ?
C9' W1' Fe2' 139.6(2) . . ?
C10' W1' Fe2' 150.6(3) . . ?
Fe1' W1' Fe2' 51.21(2) . . ?
C20 Fe1 C19 96.9(3) . . ?
C20 Fe1 C21 98.7(3) . . ?
C19 Fe1 C21 99.0(3) . . ?
C20 Fe1 C2 93.2(2) . . ?
C19 Fe1 C2 157.2(2) . . ?
C21 Fe1 C2 99.6(2) . . ?
C20 Fe1 C1 129.1(2) . . ?
C19 Fe1 C1 126.2(2) . . ?
C21 Fe1 C1 99.4(2) . . ?
C2 Fe1 C1 37.0(2) . . ?
C20 Fe1 Fe2 97.2(2) . . ?
C19 Fe1 Fe2 102.4(2) . . ?
C21 Fe1 Fe2 151.5(2) . . ?
C2 Fe1 Fe2 55.9(2) . . ?
C1 Fe1 Fe2 52.54(14) . . ?
C20 Fe1 W1 162.0(2) . . ?
C19 Fe1 W1 82.6(2) . . ?
C21 Fe1 W1 99.1(2) . . ?
C2 Fe1 W1 81.50(14) . . ?
C1 Fe1 W1 44.72(15) . . ?
Fe2 Fe1 W1 65.57(2) . . ?
C21' Fe1' C20' 95.9(3) . . ?
C21' Fe1' C19' 98.2(3) . . ?
C20' Fe1' C19' 96.5(3) . . ?
C21' Fe1' C1' 123.4(3) . . ?
C20' Fe1' C1' 103.8(3) . . ?
C19' Fe1' C1' 130.5(3) . . ?
C21' Fe1' C2' 154.5(3) . . ?
C20' Fe1' C2' 104.6(3) . . ?
C19' Fe1' C2' 94.5(3) . . ?
C1' Fe1' C2' 36.9(2) . . ?
C21' Fe1' Fe2' 101.0(2) . . ?
C20' Fe1' Fe2' 156.3(2) . . ?
C19' Fe1' Fe2' 97.5(2) . . ?
C1' Fe1' Fe2' 52.77(15) . . ?
C2' Fe1' Fe2' 55.2(2) . . ?
C21' Fe1' W1' 80.5(2) . . ?
C20' Fe1' W1' 101.9(2) . . ?
C19' Fe1' W1' 161.6(2) . . ?
C1' Fe1' W1' 43.94(15) . . ?
C2' Fe1' W1' 80.5(2) . . ?
Fe2' Fe1' W1' 65.13(3) . . ?
C18 Fe2 C16 90.9(3) . . ?
C18 Fe2 C17 93.5(3) . . ?
C16 Fe2 C17 100.8(5) . . ?
C18 Fe2 C1 121.0(3) . . ?
C16 Fe2 C1 138.0(3) . . ?
C17 Fe2 C1 103.4(3) . . ?
C18 Fe2 C2 85.3(3) . . ?
C16 Fe2 C2 151.0(4) . . ?
C17 Fe2 C2 108.1(3) . . ?
C1 Fe2 C2 35.7(2) . . ?
C18 Fe2 Fe1 97.2(2) . . ?
C16 Fe2 Fe1 100.9(3) . . ?
C17 Fe2 Fe1 155.6(3) . . ?
C1 Fe2 Fe1 52.39(14) . . ?
C2 Fe2 Fe1 51.45(14) . . ?
C18 Fe2 W1 159.4(2) . . ?
C16 Fe2 W1 97.8(2) . . ?
C17 Fe2 W1 103.1(2) . . ?
C1 Fe2 W1 43.48(15) . . ?
C2 Fe2 W1 78.13(14) . . ?
Fe1 Fe2 W1 62.96(2) . . ?
C16' Fe2' C18' 91.2(3) . . ?
C16' Fe2' C17' 94.3(3) . . ?
C18' Fe2' C17' 100.7(3) . . ?
C16' Fe2' C1' 121.1(3) . . ?
C18' Fe2' C1' 137.2(2) . . ?
C17' Fe2' C1' 103.7(3) . . ?
C16' Fe2' C2' 85.1(3) . . ?
C18' Fe2' C2' 149.6(3) . . ?
C17' Fe2' C2' 109.6(2) . . ?
C1' Fe2' C2' 36.0(2) . . ?
C16' Fe2' Fe1' 99.2(2) . . ?
C18' Fe2' Fe1' 98.8(2) . . ?
C17' Fe2' Fe1' 156.0(2) . . ?
C1' Fe2' Fe1' 52.34(14) . . ?
C2' Fe2' Fe1' 52.47(14) . . ?
C16' Fe2' W1' 161.4(2) . . ?
C18' Fe2' W1' 98.4(2) . . ?
C17' Fe2' W1' 99.5(2) . . ?
C1' Fe2' W1' 43.25(15) . . ?
C2' Fe2' W1' 78.6(2) . . ?
Fe1' Fe2' W1' 63.66(3) . . ?
C2 C1 W1 159.5(4) . . ?
C2 C1 Fe1 71.5(3) . . ?
W1 C1 Fe1 89.2(2) . . ?
C2 C1 Fe2 77.0(3) . . ?
W1 C1 Fe2 91.7(2) . . ?
Fe1 C1 Fe2 75.1(2) . . ?
C2' C1' W1' 161.3(4) . . ?
C2' C1' Fe1' 72.8(3) . . ?
W1' C1' Fe1' 90.6(2) . . ?
C2' C1' Fe2' 75.9(3) . . ?
W1' C1' Fe2' 91.7(2) . . ?
Fe1' C1' Fe2' 74.9(2) . . ?
C1 C2 C3 143.9(5) . . ?
C1 C2 Fe1 71.6(3) . . ?
C3 C2 Fe1 137.4(4) . . ?
C1 C2 Fe2 67.3(3) . . ?
C3 C2 Fe2 132.6(4) . . ?
Fe1 C2 Fe2 72.6(2) . . ?
C1' C2' C3' 141.1(5) . . ?
C1' C2' Fe1' 70.3(3) . . ?
C3' C2' Fe1' 142.0(4) . . ?
C1' C2' Fe2' 68.1(3) . . ?
C3' C2' Fe2' 131.2(4) . . ?
Fe1' C2' Fe2' 72.3(2) . . ?
C8 C3 C4 117.3(6) . . ?
C8 C3 C2 120.6(5) . . ?
C4 C3 C2 122.1(5) . . ?
C4' C3' C8' 117.3(5) . . ?
C4' C3' C2' 118.9(5) . . ?
C8' C3' C2' 123.9(5) . . ?
C5 C4 C3 122.3(6) . . ?
C3' C4' C5' 121.2(6) . . ?
C6 C5 C4 118.9(7) . . ?
C6' C5' C4' 120.9(7) . . ?
C5 C6 C7 120.6(6) . . ?
C5' C6' C7' 119.4(6) . . ?
C6 C7 C8 121.0(6) . . ?
C6' C7' C8' 120.7(7) . . ?
C3 C8 C7 120.0(6) . . ?
C3' C8' C7' 120.5(6) . . ?
C13 C9 C10 107.7(6) . . ?
C13 C9 W1 70.5(4) . . ?
C10 C9 W1 72.5(3) . . ?
C10' C9' C13' 109.7(9) . . ?
C10' C9' W1' 73.9(5) . . ?
C13' C9' W1' 71.3(5) . . ?
C9 C10 C11 108.8(6) . . ?
C9 C10 W1 72.8(3) . . ?
C11 C10 W1 71.0(3) . . ?
C9' C10' C11' 109.3(9) . . ?
C9' C10' W1' 72.9(5) . . ?
C11' C10' W1' 72.5(5) . . ?
C10 C11 C12 107.0(6) . . ?
C10 C11 W1 73.8(3) . . ?
C12 C11 W1 71.0(3) . . ?
C10' C11' C12' 108.5(9) . . ?
C10' C11' W1' 73.9(5) . . ?
C12' C11' W1' 71.3(4) . . ?
C13 C12 C11 107.9(6) . . ?
C13 C12 W1 72.8(3) . . ?
C11 C12 W1 73.0(3) . . ?
C11' C12' C13' 106.9(8) . . ?
C11' C12' W1' 74.4(5) . . ?
C13' C12' W1' 72.1(4) . . ?
C9 C13 C12 108.6(6) . . ?
C9 C13 W1 74.5(4) . . ?
C12 C13 W1 71.6(3) . . ?
C9' C13' C12' 105.6(8) . . ?
C9' C13' W1' 74.4(5) . . ?
C12' C13' W1' 71.7(5) . . ?
O14 C14 W1 172.4(5) . . ?
O14' C14' W1' 174.6(8) . . ?
O15 C15 W1 175.2(6) . . ?
O15' C15' W1' 171.8(6) . . ?
O16 C16 Fe2 175.5(8) . . ?
O16' C16' Fe2' 178.1(7) . . ?
O17 C17 Fe2 177.3(7) . . ?
O17' C17' Fe2' 176.1(6) . . ?
O18 C18 Fe2 178.4(7) . . ?
O18' C18' Fe2' 175.8(6) . . ?
O19 C19 Fe1 176.2(5) . . ?
O19' C19' Fe1' 178.3(7) . . ?
O20 C20 Fe1 179.0(6) . . ?
O20' C20' Fe1' 175.2(6) . . ?
O21 C21 Fe1 178.1(5) . . ?
O21' C21' Fe1' 176.5(6) . . ?

loop_
_geom_bond_atom_site_label_1
_geom_bond_atom_site_label_2
_geom_bond_distance
_geom_bond_site_symmetry_2
_geom_bond_publ_flag
W1 C15 1.987(7) . ?
W1 C1 1.996(5) . ?
W1 C14 1.999(7) . ?
W1 C12 2.290(5) . ?
W1 C13 2.305(6) . ?
W1 C11 2.316(5) . ?
W1 C10 2.352(6) . ?
W1 C9 2.356(6) . ?
W1 Fe1 2.8362(7) . ?
W1 Fe2 2.8993(8) . ?
W1' C14' 1.975(9) . ?
W1' C1' 1.982(5) . ?
W1' C15' 1.983(7) . ?
W1' C12' 2.279(7) . ?
W1' C13' 2.284(7) . ?
W1' C11' 2.317(7) . ?
W1' C9' 2.322(8) . ?
W1' C10' 2.334(8) . ?
W1' Fe1' 2.8562(8) . ?
W1' Fe2' 2.8915(8) . ?
Fe1 C20 1.780(6) . ?
Fe1 C19 1.781(7) . ?
Fe1 C21 1.791(7) . ?
Fe1 C2 2.041(5) . ?
Fe1 C1 2.042(5) . ?
Fe1 Fe2 2.4908(12) . ?
Fe1' C21' 1.776(6) . ?
Fe1' C20' 1.782(8) . ?
Fe1' C19' 1.787(7) . ?
Fe1' C1' 2.037(5) . ?
Fe1' C2' 2.068(5) . ?
Fe1' Fe2' 2.4844(11) . ?
Fe2 C18 1.765(7) . ?
Fe2 C16 1.771(9) . ?
Fe2 C17 1.784(9) . ?
Fe2 C1 2.046(5) . ?
Fe2 C2 2.161(6) . ?
Fe2' C16' 1.765(7) . ?
Fe2' C18' 1.786(7) . ?
Fe2' C17' 1.804(8) . ?
Fe2' C1' 2.049(5) . ?
Fe2' C2' 2.143(5) . ?
C1 C2 1.294(7) . ?
C1' C2' 1.300(7) . ?
C2 C3 1.463(7) . ?
C2' C3' 1.460(7) . ?
C3 C8 1.383(8) . ?
C3 C4 1.390(8) . ?
C3' C4' 1.386(8) . ?
C3' C8' 1.389(8) . ?
C4 C5 1.380(9) . ?
C4' C5' 1.388(8) . ?
C5 C6 1.353(9) . ?
C5' C6' 1.349(10) . ?
C6 C7 1.360(9) . ?
C6' C7' 1.366(10) . ?
C7 C8 1.384(8) . ?
C7' C8' 1.396(8) . ?
C9 C13 1.401(9) . ?
C9 C10 1.405(8) . ?
C9' C10' 1.327(12) . ?
C9' C13' 1.359(11) . ?
C10 C11 1.410(8) . ?
C10' C11' 1.344(12) . ?
C11 C12 1.423(9) . ?
C11' C12' 1.355(11) . ?
C12 C13 1.404(8) . ?
C12' C13' 1.420(12) . ?
C14 O14 1.145(7) . ?
C14' O14' 1.140(9) . ?
C15 O15 1.145(7) . ?
C15' O15' 1.131(8) . ?
C16 O16 1.152(9) . ?
C16' O16' 1.145(7) . ?
C17 O17 1.139(8) . ?
C17' O17' 1.139(7) . ?
C18 O18 1.142(7) . ?
C18' O18' 1.124(7) . ?
C19 O19 1.151(7) . ?
C19' O19' 1.137(7) . ?
C20 O20 1.149(6) . ?
C20' O20' 1.148(8) . ?
C21 O21 1.147(7) . ?
C21' O21' 1.153(6) . ?
